data_1554235
loop_
_publ_author_name
'Fang, Manman'
'Yang, Jie'
'Xiang, Xueqin'
'Xie, Yujun'
'Dong, Yongqiang'
'Peng, Qian'
'Li, Qianqian'
'Li, Zhen'

_publ_section_title
;
 Unexpected room-temperature phosphorescence from a non-aromatic, low
 molecular weight, pure organic molecule through the intermolecular
 hydrogen bond
;
_journal_issue 11
_journal_name_full 'Materials Chemistry Frontiers'
_journal_page_first 2124
_journal_paper_doi 10.1039/C8QM00396C
_journal_volume 2
_journal_year 2018
_chemical_formula_moiety 'C2.98 H4 O4'
_chemical_formula_sum 'C3 H4 O4'
_chemical_formula_weight 104.06
_space_group_crystal_system triclinic
_space_group_IT_number 2
_space_group_name_Hall '-P 1'
_space_group_name_H-M_alt 'P -1'
_atom_sites_solution_hydrogens mixed
_audit_creation_date 2018-03-24
_audit_creation_method
;
Olex2 1.2
(compiled 2017.08.10 svn.r3458 for OlexSys, GUI svn.r5381)
;
_audit_update_record
;
2018-03-26 deposited with the CCDC.
2018-09-18 downloaded from the CCDC.
;
_cell_angle_alpha 108.358(10)
_cell_angle_beta 100.693(13)
_cell_angle_gamma 95.006(10)
_cell_formula_units_Z 2
_cell_length_a 5.146(3)
_cell_length_b 5.331(3)
_cell_length_c 8.386(6)
_cell_measurement_reflns_used 52
_cell_measurement_temperature 296(2)
_cell_measurement_theta_max 20
_cell_measurement_theta_min 7.5
_cell_volume 211.9(2)
_computing_cell_refinement 'Bruker SMART'
_computing_data_collection 'Bruker SMART'
_computing_data_reduction 'Bruker SMART'
_computing_molecular_graphics 'Olex2 (Dolomanov et al., 2009)'
_computing_publication_material 'Olex2 (Dolomanov et al., 2009)'
_computing_structure_refinement 'ShelXL (Sheldrick, 2015)'
_diffrn_ambient_temperature 296(2)
_diffrn_measured_fraction_theta_full 0.990
_diffrn_measured_fraction_theta_max 0.987
_diffrn_measurement_device_type bruker
_diffrn_radiation_type MoK\a
_diffrn_radiation_wavelength 0.71073
_diffrn_reflns_av_R_equivalents 0.0119
_diffrn_reflns_av_unetI/netI 0.0178
_diffrn_reflns_Laue_measured_fraction_full 0.990
_diffrn_reflns_Laue_measured_fraction_max 0.987
_diffrn_reflns_limit_h_max 6
_diffrn_reflns_limit_h_min -6
_diffrn_reflns_limit_k_max 5
_diffrn_reflns_limit_k_min -7
_diffrn_reflns_limit_l_max 11
_diffrn_reflns_limit_l_min -9
_diffrn_reflns_number 1561
_diffrn_reflns_point_group_measured_fraction_full 0.990
_diffrn_reflns_point_group_measured_fraction_max 0.987
_diffrn_reflns_theta_full 25.242
_diffrn_reflns_theta_max 28.319
_diffrn_reflns_theta_min 2.627
_exptl_absorpt_coefficient_mu 0.158
_exptl_absorpt_correction_T_max 0.9587
_exptl_absorpt_correction_T_min 0.9542
_exptl_absorpt_correction_type multi-scan
_exptl_absorpt_process_details SADABS
_exptl_crystal_colour colorless
_exptl_crystal_density_diffrn 1.631
_exptl_crystal_description block
_exptl_crystal_F_000 108
_exptl_crystal_size_max 0.30
_exptl_crystal_size_mid 0.28
_exptl_crystal_size_min 0.27
_refine_diff_density_max 0.325
_refine_diff_density_min -0.227
_refine_diff_density_rms 0.069
_refine_ls_extinction_method none
_refine_ls_goodness_of_fit_ref 1.096
_refine_ls_hydrogen_treatment mixed
_refine_ls_matrix_type full
_refine_ls_number_parameters 73
_refine_ls_number_reflns 1035
_refine_ls_number_restraints 2
_refine_ls_restrained_S_all 1.131
_refine_ls_R_factor_all 0.0467
_refine_ls_R_factor_gt 0.0433
_refine_ls_shift/su_max 0.000
_refine_ls_shift/su_mean 0.000
_refine_ls_structure_factor_coef Fsqd
_refine_ls_weighting_details 'w=1/[\s^2^(Fo^2^)+(0.0603P)^2^+0.0584P] where P=(Fo^2^+2Fc^2^)/3'
_refine_ls_weighting_scheme calc
_refine_ls_wR_factor_gt 0.1131
_refine_ls_wR_factor_ref 0.1166
_reflns_Friedel_coverage 0.000
_reflns_number_gt 918
_reflns_number_total 1035
_reflns_threshold_expression 'I > 2\s(I)'
_cod_data_source_file c8qm00396c3.cif
_cod_data_source_block MNA
_cod_database_code 1554235
_shelx_shelxl_version_number 2014/7
_shelx_space_group_comment
;
The symmetry employed for this shelxl refinement is uniquely defined
by the following loop, which should always be used as a source of
symmetry information in preference to the above space-group names.
They are only intended as comments.
;
_olex2_refinement_description
;
1. Fixed Uiso
 At 1.2 times of:
  All C(H,H) groups
2. Restrained distances
 C3-O1
 1.3 with sigma of 0.01
 H2-O2
 0.929 with sigma of 0.01
3.a Secondary CH2 refined with riding coordinates:
 C2(H2A,H2B)
;
_olex2_submission_special_instructions 'No special instructions were received'

loop_
_space_group_symop_operation_xyz
'x, y, z'
'-x, -y, -z'

loop_
_atom_site_label
_atom_site_type_symbol
_atom_site_fract_x
_atom_site_fract_y
_atom_site_fract_z
_atom_site_U_iso_or_equiv
_atom_site_adp_type
_atom_site_occupancy
_atom_site_site_symmetry_order
_atom_site_calc_flag
_atom_site_refinement_flags_posn
C1 C 0.8022(3) 0.6529(2) 0.86257(16) 0.0293(4) Uani 0.985(7) 1 d .
C2 C 0.6291(3) 0.3938(3) 0.74653(19) 0.0368(3) Uani 1 1 d .
H2A H 0.5584 0.2991 0.8176 0.044 Uiso 1 1 calc R
H2B H 0.4751 0.4320 0.6725 0.044 Uiso 1 1 calc R
C3 C 0.7855(3) 0.2176(3) 0.63491(17) 0.0329(3) Uani 1 1 d D
O1 O 0.9143(3) 0.0648(3) 0.68435(17) 0.0593(4) Uani 1 1 d D
O2 O 0.7733(3) 0.2449(3) 0.48698(15) 0.0564(4) Uani 1 1 d D
O3 O 1.04392(19) 0.69165(19) 0.87263(14) 0.0388(3) Uani 1 1 d .
O4 O 0.6708(2) 0.8222(2) 0.94760(16) 0.0463(3) Uani 1 1 d .
H4 H 0.781(7) 0.976(7) 1.022(4) 0.103(10) Uiso 1 1 d .
H2 H 0.886(5) 0.144(5) 0.429(3) 0.096(9) Uiso 1 1 d D

loop_
_atom_site_aniso_label
_atom_site_aniso_U_11
_atom_site_aniso_U_22
_atom_site_aniso_U_33
_atom_site_aniso_U_23
_atom_site_aniso_U_13
_atom_site_aniso_U_12
C1 0.0301(7) 0.0262(7) 0.0326(7) 0.0071(5) 0.0131(5) 0.0082(5)
C2 0.0311(7) 0.0310(7) 0.0427(7) 0.0013(5) 0.0140(5) 0.0053(5)
C3 0.0333(6) 0.0258(6) 0.0353(6) 0.0027(5) 0.0106(5) 0.0043(5)
O1 0.0860(10) 0.0564(8) 0.0575(7) 0.0278(6) 0.0396(7) 0.0435(7)
O2 0.0693(8) 0.0685(9) 0.0429(6) 0.0208(6) 0.0246(6) 0.0387(7)
O3 0.0302(5) 0.0313(5) 0.0509(6) 0.0049(4) 0.0146(4) 0.0067(4)
O4 0.0364(6) 0.0328(6) 0.0599(7) -0.0048(5) 0.0220(5) 0.0081(4)

loop_
_atom_type_symbol
_atom_type_description
_atom_type_scat_dispersion_real
_atom_type_scat_dispersion_imag
_atom_type_scat_source
C C 0.0033 0.0016 'International Tables Vol C Tables 4.2.6.8 and 6.1.1.4'
H H 0.0000 0.0000 'International Tables Vol C Tables 4.2.6.8 and 6.1.1.4'
O O 0.0106 0.0060 'International Tables Vol C Tables 4.2.6.8 and 6.1.1.4'

loop_
_geom_angle_atom_site_label_1
_geom_angle_atom_site_label_2
_geom_angle_atom_site_label_3
_geom_angle
O3 C1 C2 121.75(12)
O3 C1 O4 124.95(13)
O4 C1 C2 113.29(12)
C3 C2 C1 110.99(12)
O1 C3 C2 121.54(14)
O1 C3 O2 123.73(13)
O2 C3 C2 114.73(13)

loop_
_geom_bond_atom_site_label_1
_geom_bond_atom_site_label_2
_geom_bond_distance
C1 C2 1.505(2)
C1 O3 1.2256(18)
C1 O4 1.2888(16)
C2 C3 1.5047(19)
C3 O1 1.2163(18)
C3 O2 1.284(2)
